data_1567735
loop_
_publ_author_name
'Balashova, Elena'
'Levin, Aleksandr A.'
'Davydov, Valery'
'Smirnov, Alexander'
'Starukhin, Anatoly'
'Pavlov, Sergey'
'Krichevtsov, Boris'
'Zolotarev, Andrey'
'Zhang, Hongjun'
'Li, Fangzhe'
'Ke, Hua'

_publ_section_title
;
 Croconic Acid Doped Glycine Single Crystals: Growth, Crystal Structure,
 UV-Vis, FTIR, Raman and Photoluminescence Spectroscopy
;
_journal_issue 10
_journal_name_full Crystals
_journal_page_first 1342
_journal_paper_doi 10.3390/cryst12101342
_journal_volume 12
_journal_year 2022
_chemical_formula_moiety 'C2 H5 N O2'
_chemical_formula_sum 'C2 H5 N O2'
_chemical_formula_weight 75.07
_space_group_crystal_system trigonal
_space_group_IT_number 144
_space_group_name_Hall 'P 31'
_space_group_name_H-M_alt 'P 31'
_atom_sites_solution_hydrogens geom
_atom_sites_solution_primary iterative
_audit_creation_date 2022-08-01
_audit_creation_method
;
Olex2 1.2
(compiled 2018.05.29 svn.r3508 for OlexSys, GUI svn.r5506)
;
_cell_angle_alpha 90
_cell_angle_beta 90
_cell_angle_gamma 120
_cell_formula_units_Z 3
_cell_length_a 6.9848(3)
_cell_length_b 6.9848(3)
_cell_length_c 5.4744(2)
_cell_measurement_reflns_used 1040
_cell_measurement_temperature 100.0(7)
_cell_measurement_theta_max 76.8740
_cell_measurement_theta_min 7.3130
_cell_volume 231.300(16)
_computing_cell_refinement 'CrysAlisPro 1.171.41.118a (Rigaku OD, 2021)'
_computing_data_collection 'CrysAlisPro 1.171.41.118a (Rigaku OD, 2021)'
_computing_data_reduction 'CrysAlisPro 1.171.41.118a (Rigaku OD, 2021)'
_computing_molecular_graphics 'Olex2 (Dolomanov et al., 2009)'
_computing_publication_material 'Olex2 (Dolomanov et al., 2009)'
_computing_structure_refinement 'ShelXL (Sheldrick, 2015)'
_computing_structure_solution 'olex2.solve (Bourhis et al., 2015)'
_diffrn_ambient_environment N~2~
_diffrn_ambient_temperature 100.0(7)
_diffrn_detector 'Hybrid Pixel Array Detector'
_diffrn_detector_area_resol_mean 10.0000
_diffrn_detector_type HyPix
_diffrn_measured_fraction_theta_full 0.996
_diffrn_measured_fraction_theta_max 0.991
_diffrn_measurement_details
;
List of Runs (angles in degrees, time in seconds):

  # Type    Start    End  Width  t~exp~   \w     \q     \k     \f   Frames
--------------------------------------------------------------------------
  1  \w     26.00  70.00   0.50    0.05    --   47.35  77.00-150.00   88
  2  \w     31.00  72.00   0.50    0.05    --   47.35  77.00 -60.00   82
  3  \w    -23.00  25.00   0.50    0.05    --  -47.35  19.00 -60.00   96
  4  \w    -26.00  -1.00   0.50    0.05    --  -47.35  19.00 150.00   50
  5  \w    -37.00  -3.00   0.50    0.05    --  -47.35  40.00 157.00   68
  6  \w     41.00  91.00   0.50    0.05    --   47.35  40.00 157.00  100
  7  \w    103.00 133.00   0.50    0.06    --  113.25  40.00 157.00   60
  8  \w    141.00 167.00   0.50    0.06    --  113.25  40.00 157.00   52
  9  \w    104.00 147.00   0.50    0.06    --  113.25  15.00-150.00   86
 10  \w     78.00 119.00   0.50    0.05    --   47.35 125.00 -60.00   82
 11  \w     10.00  42.00   0.50    0.05    --   47.35 -40.00   3.00   64
 12  \w     45.00  71.00   0.50    0.06    --  113.25 -61.00   0.00   52
 13  \w     44.00  71.00   0.50    0.06    --  113.25 -61.00  30.00   54
 14  \w     42.00  67.00   0.50    0.06    --  113.25 -61.00  90.00   50
 15  \w     45.00  70.00   0.50    0.06    --  113.25 -61.00 120.00   50
 16  \w     48.00  76.00   0.50    0.06    --  113.25 -94.00  90.00   56
 17  \w     43.00  69.00   0.50    0.06    --  113.25-125.00 150.00   52
 18  \w     81.00 106.00   0.50    0.06    --  113.25 -94.00  90.00   50
 19  \w     79.00 104.00   0.50    0.06    --  113.25 -94.00  30.00   50
 20  \w     48.00  92.00   0.50    0.06    --  113.25 -94.00   0.00   88
 21  \w   -105.00 -79.00   0.50    0.06    -- -106.00  77.00 -60.00   52
 22  \w    -68.00 -38.00   0.50    0.06    -- -106.00  77.00 -60.00   60
 23  \w    -70.00 -44.00   0.50    0.06    -- -106.00  61.00 -30.00   52
 24  \w    -69.00 -34.00   0.50    0.06    -- -106.00  61.00   0.00   70
 25  \w    -69.00 -44.00   0.50    0.06    -- -106.00  61.00 -60.00   50
 26  \w    -68.00 -41.00   0.50    0.06    -- -106.00  61.00 -90.00   54
 27  \w    -70.00 -38.00   0.50    0.06    -- -106.00  61.00-120.00   64
 28  \w    -66.00 -38.00   0.50    0.06    -- -106.00  61.00-180.00   56
 29  \w   -135.00-101.00   0.50    0.06    -- -106.00 -40.00   3.00   68
 30  \w   -163.00-131.00   0.50    0.06    -- -106.00 -77.00 -60.00   64
 31  \w   -117.00 -92.00   0.50    0.06    -- -106.00 -77.00 -90.00   50
 32  \w   -121.50 -84.00   0.50    0.06    -- -106.00 -77.00-120.00   75
;
_diffrn_measurement_device 'four-circle diffractometer'
_diffrn_measurement_device_type 'XtaLAB Synergy, Single source at home/near, HyPix'
_diffrn_measurement_method '\w scans'
_diffrn_orient_matrix_type 'CrysAlisPro convention (1999,Acta A55,543-557)'
_diffrn_orient_matrix_UB_11 0.1907910000
_diffrn_orient_matrix_UB_12 0.0764160000
_diffrn_orient_matrix_UB_13 -0.1845784000
_diffrn_orient_matrix_UB_21 -0.1534137000
_diffrn_orient_matrix_UB_22 -0.1869926000
_diffrn_orient_matrix_UB_23 -0.1751576000
_diffrn_orient_matrix_UB_31 -0.0699186000
_diffrn_orient_matrix_UB_32 0.1552976000
_diffrn_orient_matrix_UB_33 -0.1198695000
_diffrn_radiation_monochromator mirror
_diffrn_radiation_probe x-ray
_diffrn_radiation_type CuK\a
_diffrn_radiation_wavelength 1.54184
_diffrn_reflns_av_R_equivalents 0.0446
_diffrn_reflns_av_unetI/netI 0.0300
_diffrn_reflns_Laue_measured_fraction_full 0.996
_diffrn_reflns_Laue_measured_fraction_max 0.991
_diffrn_reflns_limit_h_max 8
_diffrn_reflns_limit_h_min -8
_diffrn_reflns_limit_k_max 8
_diffrn_reflns_limit_k_min -8
_diffrn_reflns_limit_l_max 6
_diffrn_reflns_limit_l_min -6
_diffrn_reflns_number 3120
_diffrn_reflns_point_group_measured_fraction_full 0.995
_diffrn_reflns_point_group_measured_fraction_max 0.974
_diffrn_reflns_theta_full 67.684
_diffrn_reflns_theta_max 77.178
_diffrn_reflns_theta_min 7.322
_diffrn_source 'micro-focus sealed X-ray tube'
_diffrn_source_type 'PhotonJet (Cu) X-ray Source'
_exptl_absorpt_coefficient_mu 1.250
_exptl_absorpt_correction_T_max 1.00000
_exptl_absorpt_correction_T_min 0.61396
_exptl_absorpt_correction_type multi-scan
_exptl_absorpt_process_details
;
CrysAlisPro 1.171.41.118a (Rigaku Oxford Diffraction, 2021)
Empirical absorption correction using spherical harmonics,
implemented in SCALE3 ABSPACK scaling algorithm.
;
_exptl_crystal_colour colourless
_exptl_crystal_density_diffrn 1.617
_exptl_crystal_description prism
_exptl_crystal_F_000 120
_exptl_crystal_size_max 0.21
_exptl_crystal_size_mid 0.15
_exptl_crystal_size_min 0.09
_refine_diff_density_max 0.162
_refine_diff_density_min -0.199
_refine_diff_density_rms 0.049
_refine_ls_abs_structure_details
;
 Flack x determined using 315 quotients [(I+)-(I-)]/[(I+)+(I-)]
 (Parsons, Flack and Wagner, Acta Cryst. B69 (2013) 249-259).
;
_refine_ls_abs_structure_Flack -0.07(17)
_refine_ls_extinction_method none
_refine_ls_goodness_of_fit_ref 1.090
_refine_ls_hydrogen_treatment constr
_refine_ls_matrix_type full
_refine_ls_number_parameters 48
_refine_ls_number_reflns 645
_refine_ls_number_restraints 1
_refine_ls_restrained_S_all 1.089
_refine_ls_R_factor_all 0.0299
_refine_ls_R_factor_gt 0.0299
_refine_ls_shift/su_max 0.000
_refine_ls_shift/su_mean 0.000
_refine_ls_structure_factor_coef Fsqd
_refine_ls_weighting_details 'w=1/[\s^2^(Fo^2^)+(0.0442P)^2^] where P=(Fo^2^+2Fc^2^)/3'
_refine_ls_weighting_scheme calc
_refine_ls_wR_factor_gt 0.0735
_refine_ls_wR_factor_ref 0.0735
_reflns_Friedel_coverage 0.966
_reflns_Friedel_fraction_full 0.993
_reflns_Friedel_fraction_max 0.958
_reflns_number_gt 645
_reflns_number_total 645
_reflns_threshold_expression 'I > 2\s(I)'
_cod_data_source_file gamma_GlyCA.cif
_cod_data_source_block g_GlyCA
_cod_original_cell_volume 231.30(2)
_cod_database_code 1567735
_shelx_shelxl_version_number 2018/3
_chemical_oxdiff_formula 'C10 H10 N5 O5'
_shelx_space_group_comment
;
The symmetry employed for this shelxl refinement is uniquely defined
by the following loop, which should always be used as a source of
symmetry information in preference to the above space-group names.
They are only intended as comments.
;
_reflns_odcompleteness_completeness 99.49
_reflns_odcompleteness_iscentric 1
_reflns_odcompleteness_theta 72.42
_olex2_refinement_description
;
1. Twinned data refinement
 Scales: 0.500(5)
 0.500(5)
2. Fixed Uiso
 At 1.2 times of:
  All C(H,H) groups, All N(H,H,H) groups
3.a Secondary CH2 refined with riding coordinates:
 C2(H2A,H2B)
3.b Idealised Me refined as rotating group:
 N1(H1A,H1B,H1C)
;
_olex2_submission_special_instructions 'No special instructions were received'
_oxdiff_exptl_absorpt_empirical_details
;
Empirical correction (ABSPACK) includes:
- Absorption correction using spherical harmonics
- Frame scaling
;
_oxdiff_exptl_absorpt_empirical_full_max 1.494
_oxdiff_exptl_absorpt_empirical_full_min 0.700

loop_
_space_group_symop_operation_xyz
'x, y, z'
'-y, x-y, z+1/3'
'-x+y, -x, z+2/3'

loop_
_atom_site_label
_atom_site_type_symbol
_atom_site_fract_x
_atom_site_fract_y
_atom_site_fract_z
_atom_site_U_iso_or_equiv
_atom_site_adp_type
_atom_site_occupancy
_atom_site_site_symmetry_order
_atom_site_calc_flag
_atom_site_refinement_flags_posn
_atom_site_refinement_flags_adp
_atom_site_refinement_flags_occupancy
_atom_site_disorder_assembly
_atom_site_disorder_group
O2 O 0.5538(4) 0.6543(4) 0.2728(4) 0.0142(4) Uani 1 1 d . . . . .
O1 O 0.8805(4) 0.6702(4) 0.2414(4) 0.0182(5) Uani 1 1 d . . . . .
C1 C 0.7276(5) 0.6691(5) 0.3604(5) 0.0129(5) Uani 1 1 d . . . . .
N1 N 0.5502(4) 0.6394(4) 0.7627(5) 0.0133(5) Uani 1 1 d . . . . .
H1A H 0.503610 0.733629 0.713027 0.016 Uiso 1 1 calc GR . . . .
H1B H 0.573370 0.652301 0.926942 0.016 Uiso 1 1 calc GR . . . .
H1C H 0.445380 0.498071 0.725872 0.016 Uiso 1 1 calc GR . . . .
C2 C 0.7588(5) 0.6947(6) 0.6364(5) 0.0154(6) Uani 1 1 d . . . . .
H2A H 0.812898 0.596533 0.696507 0.018 Uiso 1 1 calc R . . . .
H2B H 0.872097 0.848977 0.675272 0.018 Uiso 1 1 calc R . . . .

loop_
_atom_site_aniso_label
_atom_site_aniso_U_11
_atom_site_aniso_U_22
_atom_site_aniso_U_33
_atom_site_aniso_U_23
_atom_site_aniso_U_13
_atom_site_aniso_U_12
O2 0.0142(11) 0.0190(10) 0.0104(8) -0.0005(11) -0.0017(10) 0.0091(9)
O1 0.0186(12) 0.0261(12) 0.0154(10) 0.0026(10) 0.0028(10) 0.0153(11)
C1 0.0155(14) 0.0121(14) 0.0113(11) 0.0001(12) -0.0005(12) 0.0071(13)
N1 0.0147(13) 0.0156(13) 0.0103(9) -0.0027(11) -0.0023(11) 0.0081(10)
C2 0.0128(14) 0.0194(16) 0.0131(14) -0.0001(12) -0.0003(10) 0.0075(15)

loop_
_atom_type_symbol
_atom_type_description
_atom_type_scat_dispersion_real
_atom_type_scat_dispersion_imag
_atom_type_scat_source
C C 0.0181 0.0091 'International Tables Vol C Tables 4.2.6.8 and 6.1.1.4'
H H 0.0000 0.0000 'International Tables Vol C Tables 4.2.6.8 and 6.1.1.4'
N N 0.0311 0.0180 'International Tables Vol C Tables 4.2.6.8 and 6.1.1.4'
O O 0.0492 0.0322 'International Tables Vol C Tables 4.2.6.8 and 6.1.1.4'

loop_
_geom_angle_atom_site_label_1
_geom_angle_atom_site_label_2
_geom_angle_atom_site_label_3
_geom_angle
_geom_angle_site_symmetry_1
_geom_angle_site_symmetry_3
_geom_angle_publ_flag
O2 C1 C2 117.6(3) . . ?
O1 C1 O2 126.0(3) . . ?
O1 C1 C2 116.4(2) . . ?
H1A N1 H1B 109.5 . . ?
H1A N1 H1C 109.5 . . ?
H1B N1 H1C 109.5 . . ?
C2 N1 H1A 109.5 . . ?
C2 N1 H1B 109.5 . . ?
C2 N1 H1C 109.5 . . ?
C1 C2 H2A 109.3 . . ?
C1 C2 H2B 109.3 . . ?
N1 C2 C1 111.6(2) . . ?
N1 C2 H2A 109.3 . . ?
N1 C2 H2B 109.3 . . ?
H2A C2 H2B 108.0 . . ?

loop_
_geom_bond_atom_site_label_1
_geom_bond_atom_site_label_2
_geom_bond_distance
_geom_bond_site_symmetry_2
_geom_bond_publ_flag
O2 C1 1.260(4) . ?
O1 C1 1.248(4) . ?
C1 C2 1.524(4) . ?
N1 H1A 0.9100 . ?
N1 H1B 0.9100 . ?
N1 H1C 0.9100 . ?
N1 C2 1.479(4) . ?
C2 H2A 0.9900 . ?
C2 H2B 0.9900 . ?

loop_
_geom_torsion_atom_site_label_1
_geom_torsion_atom_site_label_2
_geom_torsion_atom_site_label_3
_geom_torsion_atom_site_label_4
_geom_torsion
_geom_torsion_site_symmetry_1
_geom_torsion_site_symmetry_2
_geom_torsion_site_symmetry_3
_geom_torsion_site_symmetry_4
_geom_torsion_publ_flag
O2 C1 C2 N1 15.0(4) . . . . ?
O1 C1 C2 N1 -166.7(3) . . . . ?

loop_
_twin_individual_id
_twin_individual_mass_fraction_refined
1 0.500(5)
2 0.500(5)
